data_9015904
loop_
_publ_author_name
'Galli, E.'

_publ_section_title
;
 Crystal structure refinement of mazzite
;
_journal_name_full 'Rendiconti della Societa Italiana di Mineralogia e Petrologia'
_journal_page_first 599
_journal_page_last 612
_journal_volume 31
_journal_year 1975
_chemical_compound_source 'Mont Semiol, Montbrison, Loire, France'
_chemical_formula_sum 'Al4.86 Ca0.53 H31.48 K1.26 Mg Na0.15 O51.74 Si13.14'
_chemical_name_mineral Mazzite-Mg
_space_group_IT_number 194
_symmetry_space_group_name_Hall '-P 6c 2c'
_symmetry_space_group_name_H-M 'P 63/m m c'
_cell_angle_alpha 90
_cell_angle_beta 90
_cell_angle_gamma 120
_cell_formula_units_Z 2
_cell_length_a 18.392
_cell_length_b 18.392
_cell_length_c 7.646
_cell_volume 2239.870
_database_code_amcsd 0017692
_exptl_crystal_density_diffrn 2.162
_cod_original_formula_sum 'Na.15 K1.26 Ca.53 Mg (Si13.14 Al4.86) O51.74 H31.48'
_cod_database_code 9015904

loop_
_space_group_symop_operation_xyz
x,y,z
-x,-x+y,1/2+z
x,x-y,1/2-z
-x+y,-x,1/2-z
x-y,x,1/2+z
-y,-x,z
y,x,-z
y,-x+y,-z
-y,x-y,z
x-y,-y,1/2+z
-x+y,y,1/2-z
x,y,1/2-z
-x,-y,1/2+z
x,x-y,z
-x,-x+y,-z
x-y,x,-z
-x+y,-x,z
y,x,1/2+z
-y,-x,1/2-z
-y,x-y,1/2-z
y,-x+y,1/2+z
-x+y,y,z
x-y,-y,-z
-x,-y,-z

loop_
_atom_site_aniso_label
_atom_site_aniso_U_11
_atom_site_aniso_U_22
_atom_site_aniso_U_33
_atom_site_aniso_U_12
_atom_site_aniso_U_13
_atom_site_aniso_U_23
Na1 0.02442 0.03856 0.06427 0.01928 0.01234 0.02468
K1 0.02442 0.03856 0.06427 0.01928 0.01234 0.02468
Ca1 0.02442 0.03856 0.06427 0.01928 0.01234 0.02468
Mg1 0.04113 0.04113 0.02754 0.02056 0.00000 0.00000
Si1 0.01157 0.01157 0.01777 0.00643 0.00000 0.00000
Al1 0.01157 0.01157 0.01777 0.00643 0.00000 0.00000
Si2 0.01285 0.00900 0.01747 0.00514 0.00123 0.00000
Al2 0.01285 0.00900 0.01747 0.00514 0.00123 0.00000
O1 0.01799 0.02571 0.04916 0.01285 0.00000 0.00000
O2 0.01799 0.02056 0.03436 0.01028 0.00000 0.00000
O3 0.03085 0.03470 0.02310 0.02185 0.00000 0.00000
O4 0.02699 0.03213 0.03139 0.01799 0.00555 0.00494
O5 0.01799 0.02828 0.03169 0.01414 0.00247 0.00494
O6 0.02571 0.01542 0.04531 0.00771 -0.00185 -0.00370

loop_
_atom_site_label
_atom_site_fract_x
_atom_site_fract_y
_atom_site_fract_z
_atom_site_occupancy
_atom_site_U_iso_or_equiv
_atom_site_type_symbol
_atom_site_attached_hydrogens
Na1 0.50000 0.00000 0.00000 0.05000 ? Na 0
K1 0.50000 0.00000 0.00000 0.42000 ? K 0
Ca1 0.50000 0.00000 0.00000 0.03000 ? Ca 0
Ca2 0.00000 0.00000 0.07200 0.22000 0.29383 Ca 0
Mg1 0.33333 0.66667 -0.25000 1.00000 ? Mg 0
Si1 0.15840 0.49020 0.25000 0.73000 ? Si 0
Al1 0.15840 0.49020 0.25000 0.27000 ? Al 0
Si2 0.35360 0.09330 0.04440 0.73000 ? Si 0
Al2 0.35360 0.09330 0.04440 0.27000 ? Al 0
O1 0.25890 0.51780 0.25000 1.00000 ? O 0
O2 0.42490 0.84980 0.25000 1.00000 ? O 0
O3 0.38220 0.10040 0.25000 1.00000 ? O 0
O4 0.43520 0.11140 -0.07210 1.00000 ? O 0
O5 0.16140 0.32280 -0.00160 1.00000 ? O 0
O6 0.27410 0.00000 0.00000 1.00000 ? O 0
Wat1 0.46700 0.93400 0.66100 0.50000 0.08106 O 2
Wat2 0.33333 0.66667 0.01600 1.00000 0.05446 O 2
Wat3 0.27100 0.54200 -0.25000 0.44000 0.06839 O 2
Wat4 0.56600 0.35500 0.25000 0.44000 0.08739 O 2
Wat5 0.02800 0.14800 0.03000 0.23000 0.09752 O 2
Wat6 0.08800 0.17600 0.25000 0.89000 0.27610 O 2
Wat7 0.07600 0.15200 -0.25000 0.45000 0.39515 O 2

loop_
_cod_changelog_entry_id
_cod_changelog_entry_author
_cod_changelog_entry_date
_cod_changelog_entry_text
1
;cod-tools version 3.8.0
Id: cif_guess_AMCSD_atom_types 9574 2023-05-10 09:00:05Z saulius
;
2023-05-10T18:56:28+03:00
;Derived atom types and hydrogen counts
from atom names that follow the AMCSD naming convention
(Wat == water, O-H == hydroxyl).
;

loop_
_cod_related_entry_id
_cod_related_entry_database
_cod_related_entry_code
1 AMCSD 0017692
